data_4341595
loop_
_publ_author_name
'Lin, Qisheng'

_publ_section_title
;
 Lithiation-Induced Zinc Clustering of Zn3, Zn12, and Zn18 Units in
 Zintl-Like Ca\sim 30Li3+xZn60-x (x = 0.44-1.38).
;
_journal_issue 3
_journal_name_full 'Inorganic chemistry'
_journal_page_first 922
_journal_page_last 929
_journal_paper_doi 10.1021/ic502326j
_journal_volume 54
_journal_year 2015
_chemical_formula_sum 'Ca30.45 Li4.38 Zn58.62'
_chemical_formula_weight 5082.82
_chemical_name_systematic
;
 ?
;
_space_group_crystal_system hexagonal
_space_group_IT_number 191
_space_group_name_Hall '-P 6 2'
_space_group_name_H-M_alt 'P 6/m m m'
_symmetry_space_group_name_Hall '-P 6 2'
_symmetry_space_group_name_H-M 'P 6/m m m'
_audit_creation_method SHELXL-2013
_cell_angle_alpha 90
_cell_angle_beta 90
_cell_angle_gamma 120
_cell_formula_units_Z 1
_cell_length_a 15.524(3)
_cell_length_b 15.524(3)
_cell_length_c 9.413(2)
_cell_measurement_temperature 296(2)
_cell_volume 1964.6(7)
_computing_structure_refinement 'SHELXL-2013 (Sheldrick, 2013)'
_diffrn_ambient_temperature 296(2)
_diffrn_measured_fraction_theta_full 1.000
_diffrn_measured_fraction_theta_max 0.994
_diffrn_radiation_type MoK\a
_diffrn_radiation_wavelength 0.71073
_diffrn_reflns_av_R_equivalents 0.1097
_diffrn_reflns_av_unetI/netI 0.0385
_diffrn_reflns_Laue_measured_fraction_full 1.000
_diffrn_reflns_Laue_measured_fraction_max 0.994
_diffrn_reflns_limit_h_max 20
_diffrn_reflns_limit_h_min -20
_diffrn_reflns_limit_k_max 21
_diffrn_reflns_limit_k_min -19
_diffrn_reflns_limit_l_max 12
_diffrn_reflns_limit_l_min -12
_diffrn_reflns_number 25369
_diffrn_reflns_point_group_measured_fraction_full 1.000
_diffrn_reflns_point_group_measured_fraction_max 0.994
_diffrn_reflns_theta_full 25.242
_diffrn_reflns_theta_max 29.180
_diffrn_reflns_theta_min 1.515
_exptl_absorpt_coefficient_mu 19.485
_exptl_absorpt_correction_T_max 0.746
_exptl_absorpt_correction_T_min 0.609
_exptl_absorpt_correction_type empirical
_exptl_absorpt_process_details SADABS
_exptl_crystal_colour metallic
_exptl_crystal_density_diffrn 4.296
_exptl_crystal_description irregular
_exptl_crystal_F_000 2381
_exptl_crystal_size_max 0.025
_exptl_crystal_size_mid 0.020
_exptl_crystal_size_min 0.015
_refine_diff_density_max 2.397
_refine_diff_density_min -2.359
_refine_diff_density_rms 0.246
_refine_ls_extinction_method none
_refine_ls_goodness_of_fit_ref 1.027
_refine_ls_hydrogen_treatment undef
_refine_ls_matrix_type full
_refine_ls_number_parameters 63
_refine_ls_number_reflns 1087
_refine_ls_number_restraints 0
_refine_ls_restrained_S_all 1.027
_refine_ls_R_factor_all 0.0548
_refine_ls_R_factor_gt 0.0296
_refine_ls_shift/su_max 0.000
_refine_ls_shift/su_mean 0.000
_refine_ls_structure_factor_coef Fsqd
_refine_ls_weighting_details 'w=1/[\s^2^(Fo^2^)+(0.0222P)^2^+4.3585P] where P=(Fo^2^+2Fc^2^)/3'
_refine_ls_weighting_scheme calc
_refine_ls_wR_factor_gt 0.0552
_refine_ls_wR_factor_ref 0.0616
_reflns_Friedel_coverage 0.000
_reflns_number_gt 794
_reflns_number_total 1087
_reflns_threshold_expression 'I > 2\s(I)'
_cod_data_source_file ic502326j_si_002.cif
_cod_data_source_block P6mmm_crystal_2
_cod_depositor_comments 'Adding full bibliography for 4341594--4341595.cif.'
_cod_original_cell_volume 1964.6(9)
_cod_database_code 4341595
_shelx_space_group_comment
;
The symmetry employed for this shelxl refinement is uniquely defined
by the following loop, which should always be used as a source of
symmetry information in preference to the above space-group names.
They are only intended as comments.
;
_shelxl_version_number 2013-4

loop_
_space_group_symop_operation_xyz
'x, y, z'
'-y, x-y, z'
'-x+y, -x, z'
'-x, -y, z'
'y, -x+y, z'
'x-y, x, z'
'y, x, -z'
'x-y, -y, -z'
'-x, -x+y, -z'
'-y, -x, -z'
'-x+y, y, -z'
'x, x-y, -z'
'-x, -y, -z'
'y, -x+y, -z'
'x-y, x, -z'
'x, y, -z'
'-y, x-y, -z'
'-x+y, -x, -z'
'-y, -x, z'
'-x+y, y, z'
'x, x-y, z'
'y, x, z'
'x-y, -y, z'
'-x, -x+y, z'

loop_
_atom_site_label
_atom_site_type_symbol
_atom_site_fract_x
_atom_site_fract_y
_atom_site_fract_z
_atom_site_U_iso_or_equiv
_atom_site_adp_type
_atom_site_occupancy
_atom_site_site_symmetry_order
_atom_site_calc_flag
_atom_site_refinement_flags_posn
_atom_site_refinement_flags_adp
_atom_site_refinement_flags_occupancy
Zn1 Zn 0.16296(5) 0.49313(5) 0.5000 0.01214(17) Uani 1 2 d S T P
Zn2 Zn 0.55059(3) 0.10118(5) 0.25119(8) 0.01329(17) Uani 1 2 d S T P
Zn3 Zn 0.20241(6) 0.0000 0.21802(9) 0.0239(3) Uani 0.924(3) 2 d S T P
Li3 Li 0.20241(6) 0.0000 0.21802(9) 0.0239(3) Uani 0.076(3) 2 d S T P
Zn4 Zn 0.35440(5) 0.0000 0.35184(8) 0.01390(18) Uani 1 2 d S T P
Zn5 Zn 0.11341(5) 0.22682(10) 0.0000 0.0249(4) Uani 0.922(5) 4 d S T P
Li5 Li 0.11341(5) 0.22682(10) 0.0000 0.0249(4) Uani 0.078(5) 4 d S T P
Zn6 Zn 0.60526(4) 0.21053(8) 0.0000 0.0169(2) Uani 1 4 d S T P
Ca1 Ca 0.21129(5) 0.42258(9) 0.20314(14) 0.0138(3) Uani 1 2 d S T P
Ca2 Ca 0.13480(7) 0.26959(14) 0.5000 0.0162(4) Uani 1 4 d S T P
Ca3 Ca 0.38222(12) 0.0000 0.0000 0.0160(4) Uani 1 4 d S T P
Ca4 Ca 0.3333 0.6667 0.3075(2) 0.0129(5) Uani 1 6 d S T P
Ca51 Ca 0.0000 0.0000 0.2130(9) 0.0281(12) Uani 0.543(6) 12 d S T P
Ca52 Ca 0.0000 0.0000 0.3648(10) 0.0281(12) Uani 0.457(6) 12 d S T P
Ca6 Ca 0.0000 0.0000 0.0000 0.034(4) Uani 0.454(19) 24 d S T .
Li1 Li 0.5000 0.0000 0.5000 0.022(5) Uani 1 8 d S T P

loop_
_atom_site_aniso_label
_atom_site_aniso_U_11
_atom_site_aniso_U_22
_atom_site_aniso_U_33
_atom_site_aniso_U_23
_atom_site_aniso_U_13
_atom_site_aniso_U_12
Zn1 0.0102(3) 0.0129(4) 0.0137(4) 0.000 0.000 0.0060(3)
Zn2 0.0139(3) 0.0120(4) 0.0133(4) 0.0016(3) 0.00079(15) 0.00602(18)
Zn3 0.0293(4) 0.0210(5) 0.0188(5) 0.000 -0.0071(3) 0.0105(3)
Li3 0.0293(4) 0.0210(5) 0.0188(5) 0.000 -0.0071(3) 0.0105(3)
Zn4 0.0136(3) 0.0131(4) 0.0148(4) 0.000 -0.0020(3) 0.00655(19)
Zn5 0.0268(6) 0.0366(8) 0.0145(7) 0.000 0.000 0.0183(4)
Li5 0.0268(6) 0.0366(8) 0.0145(7) 0.000 0.000 0.0183(4)
Zn6 0.0188(4) 0.0161(5) 0.0147(6) 0.000 0.000 0.0081(3)
Ca1 0.0137(5) 0.0156(6) 0.0127(7) -0.0017(5) -0.0008(3) 0.0078(3)
Ca2 0.0146(7) 0.0169(9) 0.0178(10) 0.000 0.000 0.0084(5)
Ca3 0.0204(7) 0.0134(9) 0.0118(9) 0.000 0.000 0.0067(5)
Ca4 0.0120(6) 0.0120(6) 0.0148(11) 0.000 0.000 0.0060(3)
Ca51 0.0174(14) 0.0174(14) 0.049(3) 0.000 0.000 0.0087(7)
Ca52 0.0174(14) 0.0174(14) 0.049(3) 0.000 0.000 0.0087(7)
Ca6 0.026(5) 0.026(5) 0.050(9) 0.000 0.000 0.013(2)
Li1 0.020(9) 0.012(11) 0.033(14) 0.000 0.000 0.006(5)

loop_
_atom_type_symbol
_atom_type_description
_atom_type_scat_dispersion_real
_atom_type_scat_dispersion_imag
_atom_type_scat_source
Li Li -0.0003 0.0001 'International Tables Vol C Tables 4.2.6.8 and 6.1.1.4'
Ca Ca 0.2262 0.3064 'International Tables Vol C Tables 4.2.6.8 and 6.1.1.4'
Zn Zn 0.2839 1.4301 'International Tables Vol C Tables 4.2.6.8 and 6.1.1.4'

loop_
_geom_angle_atom_site_label_1
_geom_angle_atom_site_label_2
_geom_angle_atom_site_label_3
_geom_angle
_geom_angle_site_symmetry_1
_geom_angle_site_symmetry_3
Li1 Zn1 Zn1 177.953(16) 2 20
Li1 Zn1 Zn1 57.953(16) 2 21_565
Zn1 Zn1 Zn1 120.0 20 21_565
Li1 Zn1 Zn4 59.69(2) 2 2
Zn1 Zn1 Zn4 121.963(19) 20 2
Zn1 Zn1 Zn4 108.89(2) 21_565 2
Li1 Zn1 Zn4 59.69(2) 2 17_556
Zn1 Zn1 Zn4 121.963(19) 20 17_556
Zn1 Zn1 Zn4 108.89(2) 21_565 17_556
Zn4 Zn1 Zn4 61.07(4) 2 17_556
Li1 Zn1 Zn2 59.71(2) 2 5_565
Zn1 Zn1 Zn2 119.67(2) 20 5_565
Zn1 Zn1 Zn2 61.105(16) 21_565 5_565
Zn4 Zn1 Zn2 60.24(2) 2 5_565
Zn4 Zn1 Zn2 110.00(3) 17_556 5_565
Li1 Zn1 Zn2 59.71(2) 2 14_566
Zn1 Zn1 Zn2 119.67(2) 20 14_566
Zn1 Zn1 Zn2 61.105(16) 21_565 14_566
Zn4 Zn1 Zn2 110.00(3) 2 14_566
Zn4 Zn1 Zn2 60.24(2) 17_556 14_566
Zn2 Zn1 Zn2 111.21(3) 5_565 14_566
Li1 Zn1 Ca1 114.383(17) 2 16_556
Zn1 Zn1 Ca1 66.261(16) 20 16_556
Zn1 Zn1 Ca1 117.13(3) 21_565 16_556
Zn4 Zn1 Ca1 116.98(3) 2 16_556
Zn4 Zn1 Ca1 64.71(2) 17_556 16_556
Zn2 Zn1 Ca1 174.05(3) 5_565 16_556
Zn2 Zn1 Ca1 64.16(2) 14_566 16_556
Li1 Zn1 Ca1 114.384(17) 2 .
Zn1 Zn1 Ca1 66.260(16) 20 .
Zn1 Zn1 Ca1 117.14(3) 21_565 .
Zn4 Zn1 Ca1 64.71(2) 2 .
Zn4 Zn1 Ca1 116.98(3) 17_556 .
Zn2 Zn1 Ca1 64.16(2) 5_565 .
Zn2 Zn1 Ca1 174.05(3) 14_566 .
Ca1 Zn1 Ca1 120.18(4) 16_556 .
Li1 Zn1 Ca4 112.09(2) 2 .
Zn1 Zn1 Ca4 66.283(16) 20 .
Zn1 Zn1 Ca4 64.846(17) 21_565 .
Zn4 Zn1 Ca4 114.76(4) 2 .
Zn4 Zn1 Ca4 171.70(3) 17_556 .
Zn2 Zn1 Ca4 62.54(3) 5_565 .
Zn2 Zn1 Ca4 117.76(4) 14_566 .
Ca1 Zn1 Ca4 122.52(4) 16_556 .
Ca1 Zn1 Ca4 64.15(4) . .
Li1 Zn1 Ca4 112.10(2) 2 16_556
Zn1 Zn1 Ca4 66.281(16) 20 16_556
Zn1 Zn1 Ca4 64.847(17) 21_565 16_556
Zn4 Zn1 Ca4 171.70(3) 2 16_556
Zn4 Zn1 Ca4 114.76(4) 17_556 16_556
Zn2 Zn1 Ca4 117.76(4) 5_565 16_556
Zn2 Zn1 Ca4 62.54(3) 14_566 16_556
Ca1 Zn1 Ca4 64.15(4) 16_556 16_556
Ca1 Zn1 Ca4 122.52(4) . 16_556
Ca4 Zn1 Ca4 68.34(7) . 16_556
Li1 Zn1 Ca2 115.40(3) 2 .
Zn1 Zn1 Ca2 66.643(18) 20 .
Zn1 Zn1 Ca2 173.358(18) 21_565 .
Zn4 Zn1 Ca2 65.55(2) 2 .
Zn4 Zn1 Ca2 65.55(2) 17_556 .
Zn2 Zn1 Ca2 116.495(18) 5_565 .
Zn2 Zn1 Ca2 116.495(18) 14_566 .
Ca1 Zn1 Ca2 64.55(3) 16_556 .
Ca1 Zn1 Ca2 64.55(3) . .
Ca4 Zn1 Ca2 120.29(2) . .
Ca4 Zn1 Ca2 120.28(2) 16_556 .
Li1 Zn2 Zn2 59.852(17) . 4_655
Li1 Zn2 Zn6 178.28(4) . .
Zn2 Zn2 Zn6 121.87(3) 4_655 .
Li1 Zn2 Zn4 57.585(19) . 4_655
Zn2 Zn2 Zn4 60.968(15) 4_655 4_655
Zn6 Zn2 Zn4 122.91(2) . 4_655
Li1 Zn2 Zn4 57.586(19) . .
Zn2 Zn2 Zn4 60.968(15) 4_655 .
Zn6 Zn2 Zn4 122.91(2) . .
Zn4 Zn2 Zn4 107.48(3) 4_655 .
Li1 Zn2 Zn1 55.49(2) . 7_556
Zn2 Zn2 Zn1 107.02(2) 4_655 7_556
Zn6 Zn2 Zn1 123.11(3) . 7_556
Zn4 Zn2 Zn1 104.64(3) 4_655 7_556
Zn4 Zn2 Zn1 58.23(2) . 7_556
Li1 Zn2 Zn1 55.49(2) . 15_656
Zn2 Zn2 Zn1 107.02(2) 4_655 15_656
Zn6 Zn2 Zn1 123.11(3) . 15_656
Zn4 Zn2 Zn1 58.23(2) 4_655 15_656
Zn4 Zn2 Zn1 104.64(3) . 15_656
Zn1 Zn2 Zn1 57.79(3) 7_556 15_656
Li1 Zn2 Ca4 110.52(5) . 4_665
Zn2 Zn2 Ca4 170.37(4) 4_655 4_665
Zn6 Zn2 Ca4 67.76(5) . 4_665
Zn4 Zn2 Ca4 114.96(3) 4_655 4_665
Zn4 Zn2 Ca4 114.95(3) . 4_665
Zn1 Zn2 Ca4 64.75(4) 7_556 4_665
Zn1 Zn2 Ca4 64.75(4) 15_656 4_665
Li1 Zn2 Ca1 110.53(3) . 5
Zn2 Zn2 Ca1 117.22(2) 4_655 5
Zn6 Zn2 Ca1 68.88(3) . 5
Zn4 Zn2 Ca1 167.79(4) 4_655 5
Zn4 Zn2 Ca1 63.97(2) . 5
Zn1 Zn2 Ca1 63.71(3) 7_556 5
Zn1 Zn2 Ca1 113.94(3) 15_656 5
Ca4 Zn2 Ca1 64.68(2) 4_665 5
Li1 Zn2 Ca1 110.52(3) . 6_655
Zn2 Zn2 Ca1 117.22(2) 4_655 6_655
Zn6 Zn2 Ca1 68.88(3) . 6_655
Zn4 Zn2 Ca1 63.97(2) 4_655 6_655
Zn4 Zn2 Ca1 167.79(4) . 6_655
Zn1 Zn2 Ca1 113.94(3) 7_556 6_655
Zn1 Zn2 Ca1 63.71(3) 15_656 6_655
Ca4 Zn2 Ca1 64.69(2) 4_665 6_655
Ca1 Zn2 Ca1 122.85(5) 5 6_655
Li1 Zn2 Ca3 114.49(3) . .
Zn2 Zn2 Ca3 65.530(15) 4_655 .
Zn6 Zn2 Ca3 66.88(3) . .
Zn4 Zn2 Ca3 119.43(3) 4_655 .
Zn4 Zn2 Ca3 66.01(3) . .
Zn1 Zn2 Ca3 116.51(3) 7_556 .
Zn1 Zn2 Ca3 169.86(3) 15_656 .
Ca4 Zn2 Ca3 121.93(4) 4_665 .
Ca1 Zn2 Ca3 66.41(3) 5 .
Ca1 Zn2 Ca3 125.30(4) 6_655 .
Li1 Zn2 Ca3 114.49(3) . 13_655
Zn2 Zn2 Ca3 65.530(15) 4_655 13_655
Zn6 Zn2 Ca3 66.88(3) . 13_655
Zn4 Zn2 Ca3 66.01(3) 4_655 13_655
Zn4 Zn2 Ca3 119.43(3) . 13_655
Zn1 Zn2 Ca3 169.86(3) 7_556 13_655
Zn1 Zn2 Ca3 116.51(3) 15_656 13_655
Ca4 Zn2 Ca3 121.93(4) 4_665 13_655
Ca1 Zn2 Ca3 125.30(4) 5 13_655
Ca1 Zn2 Ca3 66.41(3) 6_655 13_655
Ca3 Zn2 Ca3 67.67(6) . 13_655
Li5 Zn3 Zn5 0.000(2) 3 3
Li5 Zn3 Li5 71.64(4) 3 14
Zn5 Zn3 Li5 71.64(4) 3 14
Li5 Zn3 Zn5 71.64(4) 3 14
Zn5 Zn3 Zn5 71.64(4) 3 14
Li5 Zn3 Zn5 0.00(4) 14 14
Li5 Zn3 Zn4 122.73(4) 3 .
Zn5 Zn3 Zn4 122.73(4) 3 .
Li5 Zn3 Zn4 122.73(4) 14 .
Zn5 Zn3 Zn4 122.73(4) 14 .
Li5 Zn3 Li3 52.911(18) 3 5
Zn5 Zn3 Li3 52.911(18) 3 5
Li5 Zn3 Li3 114.24(3) 14 5
Zn5 Zn3 Li3 114.24(3) 14 5
Zn4 Zn3 Li3 116.172(7) . 5
Li5 Zn3 Zn3 52.911(18) 3 5
Zn5 Zn3 Zn3 52.911(18) 3 5
Li5 Zn3 Zn3 114.24(3) 14 5
Zn5 Zn3 Zn3 114.24(3) 14 5
Zn4 Zn3 Zn3 116.172(7) . 5
Li3 Zn3 Zn3 0.00(3) 5 5
Li5 Zn3 Li3 114.24(3) 3 6
Zn5 Zn3 Li3 114.24(3) 3 6
Li5 Zn3 Li3 52.911(18) 14 6
Zn5 Zn3 Li3 52.911(18) 14 6
Zn4 Zn3 Li3 116.172(7) . 6
Li3 Zn3 Li3 120.0 5 6
Zn3 Zn3 Li3 120.0 5 6
Li5 Zn3 Zn3 114.24(3) 3 6
Zn5 Zn3 Zn3 114.24(3) 3 6
Li5 Zn3 Zn3 52.911(18) 14 6
Zn5 Zn3 Zn3 52.911(18) 14 6
Zn4 Zn3 Zn3 116.172(7) . 6
Li3 Zn3 Zn3 120.0 5 6
Zn3 Zn3 Zn3 120.0 5 6
Li3 Zn3 Zn3 0.00(3) 6 6
Li5 Zn3 Ca51 78.21(12) 3 .
Zn5 Zn3 Ca51 78.21(12) 3 .
Li5 Zn3 Ca51 78.21(12) 14 .
Zn5 Zn3 Ca51 78.21(12) 14 .
Zn4 Zn3 Ca51 152.76(15) . .
Li3 Zn3 Ca51 60.004(1) 5 .
Zn3 Zn3 Ca51 60.004(1) 5 .
Li3 Zn3 Ca51 60.004(1) 6 .
Zn3 Zn3 Ca51 60.004(1) 6 .
Li5 Zn3 Ca2 168.61(6) 3 14_556
Zn5 Zn3 Ca2 168.61(6) 3 14_556
Li5 Zn3 Ca2 108.68(2) 14 14_556
Zn5 Zn3 Ca2 108.68(2) 14 14_556
Zn4 Zn3 Ca2 67.17(3) . 14_556
Li3 Zn3 Ca2 119.19(3) 5 14_556
Zn3 Zn3 Ca2 119.19(3) 5 14_556
Li3 Zn3 Ca2 60.734(14) 6 14_556
Zn3 Zn3 Ca2 60.734(14) 6 14_556
Ca51 Zn3 Ca2 90.65(13) . 14_556
Li5 Zn3 Ca2 108.68(2) 3 3
Zn5 Zn3 Ca2 108.68(2) 3 3
Li5 Zn3 Ca2 168.61(6) 14 3
Zn5 Zn3 Ca2 168.61(6) 14 3
Zn4 Zn3 Ca2 67.17(3) . 3
Li3 Zn3 Ca2 60.735(14) 5 3
Zn3 Zn3 Ca2 60.735(14) 5 3
Li3 Zn3 Ca2 119.19(3) 6 3
Zn3 Zn3 Ca2 119.19(3) 6 3
Ca51 Zn3 Ca2 90.65(13) . 3
Ca2 Zn3 Ca2 68.65(4) 14_556 3
Li1 Zn4 Zn3 176.42(4) . .
Li1 Zn4 Zn1 57.16(2) . 7_556
Zn3 Zn4 Zn1 121.66(2) . 7_556
Li1 Zn4 Zn1 57.16(2) . 3
Zn3 Zn4 Zn1 121.66(2) . 3
Zn1 Zn4 Zn1 105.91(3) 7_556 3
Li1 Zn4 Zn4 58.323(18) . 16_556
Zn3 Zn4 Zn4 118.10(3) . 16_556
Zn1 Zn4 Zn4 59.465(18) 7_556 16_556
Zn1 Zn4 Zn4 59.465(17) 3 16_556
Li1 Zn4 Zn2 59.42(2) . .
Zn3 Zn4 Zn2 123.51(3) . .
Zn1 Zn4 Zn2 61.53(2) 7_556 .
Zn1 Zn4 Zn2 107.34(3) 3 .
Zn4 Zn4 Zn2 109.76(2) 16_556 .
Li1 Zn4 Zn2 59.42(2) . 4_655
Zn3 Zn4 Zn2 123.51(3) . 4_655
Zn1 Zn4 Zn2 107.34(3) 7_556 4_655
Zn1 Zn4 Zn2 61.53(2) 3 4_655
Zn4 Zn4 Zn2 109.75(2) 16_556 4_655
Zn2 Zn4 Zn2 58.06(3) . 4_655
Li1 Zn4 Ca1 112.46(3) . 5
Zn3 Zn4 Ca1 68.65(3) . 5
Zn1 Zn4 Ca1 64.86(3) 7_556 5
Zn1 Zn4 Ca1 169.59(4) 3 5
Zn4 Zn4 Ca1 115.77(3) 16_556 5
Zn2 Zn4 Ca1 64.57(3) . 5
Zn2 Zn4 Ca1 115.27(3) 4_655 5
Li1 Zn4 Ca1 112.46(3) . 3
Zn3 Zn4 Ca1 68.65(3) . 3
Zn1 Zn4 Ca1 169.59(4) 7_556 3
Zn1 Zn4 Ca1 64.86(3) 3 3
Zn4 Zn4 Ca1 115.77(2) 16_556 3
Zn2 Zn4 Ca1 115.27(3) . 3
Zn2 Zn4 Ca1 64.57(3) 4_655 3
Ca1 Zn4 Ca1 123.83(5) 5 3
Li1 Zn4 Ca2 112.88(3) . 3
Zn3 Zn4 Ca2 64.27(3) . 3
Zn1 Zn4 Ca2 117.20(3) 7_556 3
Zn1 Zn4 Ca2 64.99(4) 3 3
Zn4 Zn4 Ca2 64.906(15) 16_556 3
Zn2 Zn4 Ca2 172.00(4) . 3
Zn2 Zn4 Ca2 117.09(3) 4_655 3
Ca1 Zn4 Ca2 122.74(4) 5 3
Ca1 Zn4 Ca2 64.43(3) 3 3
Li1 Zn4 Ca2 112.88(3) . 14_556
Zn3 Zn4 Ca2 64.27(3) . 14_556
Zn1 Zn4 Ca2 64.99(3) 7_556 14_556
Zn1 Zn4 Ca2 117.20(3) 3 14_556
Zn4 Zn4 Ca2 64.906(15) 16_556 14_556
Zn2 Zn4 Ca2 117.09(3) . 14_556
Zn2 Zn4 Ca2 172.00(4) 4_655 14_556
Ca1 Zn4 Ca2 64.43(3) 5 14_556
Ca1 Zn4 Ca2 122.74(4) 3 14_556
Ca2 Zn4 Ca2 66.89(6) 3 14_556
Li3 Zn5 Zn3 0.00(4) 6 6
Li3 Zn5 Li3 103.94(3) 6 15
Zn3 Zn5 Li3 103.94(3) 6 15
Li3 Zn5 Zn3 103.94(3) 6 15
Zn3 Zn5 Zn3 103.94(3) 6 15
Li3 Zn5 Zn3 0.00(2) 15 15
Li3 Zn5 Li3 165.53(7) 6 17
Zn3 Zn5 Li3 165.53(7) 6 17
Li3 Zn5 Li3 74.18(4) 15 17
Zn3 Zn5 Li3 74.18(4) 15 17
Li3 Zn5 Zn3 165.53(7) 6 17
Zn3 Zn5 Zn3 165.53(7) 6 17
Li3 Zn5 Zn3 74.18(4) 15 17
Zn3 Zn5 Zn3 74.18(4) 15 17
Li3 Zn5 Zn3 0.00(2) 17 17
Li3 Zn5 Zn3 74.18(4) 6 2
Zn3 Zn5 Zn3 74.18(4) 6 2
Li3 Zn5 Zn3 165.53(7) 15 2
Zn3 Zn5 Zn3 165.53(7) 15 2
Li3 Zn5 Zn3 103.94(3) 17 2
Zn3 Zn5 Zn3 103.94(3) 17 2
Li3 Zn5 Li3 74.18(4) 6 2
Zn3 Zn5 Li3 74.18(4) 6 2
Li3 Zn5 Li3 165.53(7) 15 2
Zn3 Zn5 Li3 165.53(7) 15 2
Li3 Zn5 Li3 103.94(3) 17 2
Zn3 Zn5 Li3 103.94(3) 17 2
Zn3 Zn5 Li3 0.00(5) 2 2
Li3 Zn5 Li5 54.18(2) 6 14
Zn3 Zn5 Li5 54.18(2) 6 14
Li3 Zn5 Li5 54.18(2) 15 14
Zn3 Zn5 Li5 54.18(2) 15 14
Li3 Zn5 Li5 117.34(3) 17 14
Zn3 Zn5 Li5 117.34(3) 17 14
Zn3 Zn5 Li5 117.34(3) 2 14
Li3 Zn5 Li5 117.34(3) 2 14
Li3 Zn5 Zn5 54.18(2) 6 14
Zn3 Zn5 Zn5 54.18(2) 6 14
Li3 Zn5 Zn5 54.18(2) 15 14
Zn3 Zn5 Zn5 54.18(2) 15 14
Li3 Zn5 Zn5 117.34(3) 17 14
Zn3 Zn5 Zn5 117.34(3) 17 14
Zn3 Zn5 Zn5 117.34(3) 2 14
Li3 Zn5 Zn5 117.34(3) 2 14
Li5 Zn5 Zn5 0.000(15) 14 14
Li3 Zn5 Li5 117.34(3) 6 15
Zn3 Zn5 Li5 117.34(3) 6 15
Li3 Zn5 Li5 117.34(3) 15 15
Zn3 Zn5 Li5 117.34(3) 15 15
Li3 Zn5 Li5 54.18(2) 17 15
Zn3 Zn5 Li5 54.18(2) 17 15
Zn3 Zn5 Li5 54.18(2) 2 15
Li3 Zn5 Li5 54.18(2) 2 15
Li5 Zn5 Li5 120.0 14 15
Zn5 Zn5 Li5 120.0 14 15
Li3 Zn5 Ca6 82.76(4) 6 .
Zn3 Zn5 Ca6 82.76(4) 6 .
Li3 Zn5 Ca6 82.76(4) 15 .
Zn3 Zn5 Ca6 82.76(4) 15 .
Li3 Zn5 Ca6 82.76(4) 17 .
Zn3 Zn5 Ca6 82.76(4) 17 .
Zn3 Zn5 Ca6 82.76(4) 2 .
Li3 Zn5 Ca6 82.76(4) 2 .
Li5 Zn5 Ca6 60.0 14 .
Zn5 Zn5 Ca6 60.0 14 .
Li5 Zn5 Ca6 60.0 15 .
Zn2 Zn6 Zn2 116.26(5) 16 .
Zn2 Zn6 Zn6 117.21(2) 16 3_665
Zn2 Zn6 Zn6 117.21(2) . 3_665
Zn2 Zn6 Zn6 117.21(2) 16 2_655
Zn2 Zn6 Zn6 117.21(2) . 2_655
Zn6 Zn6 Zn6 60.0 3_665 2_655
Zn2 Zn6 Ca4 177.83(4) 16 4_665
Zn2 Zn6 Ca4 61.58(3) . 4_665
Zn6 Zn6 Ca4 64.59(2) 3_665 4_665
Zn6 Zn6 Ca4 64.59(2) 2_655 4_665
Zn2 Zn6 Ca4 61.57(3) 16 13_665
Zn2 Zn6 Ca4 177.83(4) . 13_665
Zn6 Zn6 Ca4 64.59(2) 3_665 13_665
Zn6 Zn6 Ca4 64.59(2) 2_655 13_665
Ca4 Zn6 Ca4 120.59(5) 4_665 13_665
Zn2 Zn6 Ca3 63.67(2) 16 .
Zn2 Zn6 Ca3 63.67(2) . .
Zn6 Zn6 Ca3 117.14(3) 3_665 .
Zn6 Zn6 Ca3 177.14(3) 2_655 .
Ca4 Zn6 Ca3 114.60(2) 4_665 .
Ca4 Zn6 Ca3 114.60(2) 13_665 .
Zn2 Zn6 Ca3 63.67(2) 16 13_655
Zn2 Zn6 Ca3 63.67(2) . 13_655
Zn6 Zn6 Ca3 177.14(3) 3_665 13_655
Zn6 Zn6 Ca3 117.14(3) 2_655 13_655
Ca4 Zn6 Ca3 114.60(2) 4_665 13_655
Ca4 Zn6 Ca3 114.60(2) 13_665 13_655
Ca3 Zn6 Ca3 65.73(6) . 13_655
Zn2 Zn6 Ca1 61.803(18) 16 14
Zn2 Zn6 Ca1 118.40(3) . 14
Zn6 Zn6 Ca1 65.33(2) 3_665 14
Zn6 Zn6 Ca1 114.35(2) 2_655 14
Ca4 Zn6 Ca1 118.91(2) 4_665 14
Ca4 Zn6 Ca1 60.90(2) 13_665 14
Ca3 Zn6 Ca1 63.40(3) . 14
Ca3 Zn6 Ca1 116.92(3) 13_655 14
Zn2 Zn6 Ca1 118.40(3) 16 5
Zn2 Zn6 Ca1 61.803(18) . 5
Zn6 Zn6 Ca1 65.33(2) 3_665 5
Zn6 Zn6 Ca1 114.35(2) 2_655 5
Ca4 Zn6 Ca1 60.90(2) 4_665 5
Ca4 Zn6 Ca1 118.91(2) 13_665 5
Ca3 Zn6 Ca1 63.40(3) . 5
Ca3 Zn6 Ca1 116.92(3) 13_655 5
Ca1 Zn6 Ca1 67.87(4) 14 5
Zn2 Zn6 Ca1 118.40(3) 16 6_655
Zn2 Zn6 Ca1 61.804(18) . 6_655
Zn6 Zn6 Ca1 114.35(2) 3_665 6_655
Zn6 Zn6 Ca1 65.33(2) 2_655 6_655
Ca4 Zn6 Ca1 60.90(2) 4_665 6_655
Ca4 Zn6 Ca1 118.91(2) 13_665 6_655
Ca3 Zn6 Ca1 116.92(3) . 6_655
Ca3 Zn6 Ca1 63.40(3) 13_655 6_655
Ca1 Zn6 Ca1 179.66(4) 14 6_655
Ca1 Zn6 Ca1 112.13(4) 5 6_655
Zn2 Zn6 Ca1 61.804(18) 16 15_655
Zn2 Zn6 Ca1 118.40(3) . 15_655
Zn6 Zn6 Ca1 114.35(2) 3_665 15_655
Zn6 Zn6 Ca1 65.33(2) 2_655 15_655
Ca4 Zn6 Ca1 118.91(2) 4_665 15_655
Ca4 Zn6 Ca1 60.90(2) 13_665 15_655
Ca3 Zn6 Ca1 116.92(3) . 15_655
Ca3 Zn6 Ca1 63.40(3) 13_655 15_655
Ca1 Zn6 Ca1 112.13(4) 14 15_655
Ca1 Zn6 Ca1 179.66(4) 5 15_655
Ca1 Zn6 Ca1 67.87(4) 6_655 15_655
Zn4 Ca1 Zn4 117.38(5) 2 6
Zn4 Ca1 Zn1 92.92(4) 2 20
Zn4 Ca1 Zn1 50.43(2) 6 20
Zn4 Ca1 Zn1 50.43(2) 2 .
Zn4 Ca1 Zn1 92.92(4) 6 .
Zn1 Ca1 Zn1 47.48(3) 20 .
Zn4 Ca1 Zn2 51.464(18) 2 5_565
Zn4 Ca1 Zn2 143.54(5) 6 5_565
Zn1 Ca1 Zn2 93.36(4) 20 5_565
Zn1 Ca1 Zn2 52.13(2) . 5_565
Zn4 Ca1 Zn2 143.54(5) 2 6
Zn4 Ca1 Zn2 51.464(18) 6 6
Zn1 Ca1 Zn2 52.13(2) 20 6
Zn1 Ca1 Zn2 93.36(4) . 6
Zn2 Ca1 Zn2 113.28(4) 5_565 6
Zn4 Ca1 Zn5 91.45(3) 2 .
Zn4 Ca1 Zn5 91.45(3) 6 .
Zn1 Ca1 Zn5 138.38(4) 20 .
Zn1 Ca1 Zn5 138.38(4) . .
Zn2 Ca1 Zn5 120.82(2) 5_565 .
Zn2 Ca1 Zn5 120.82(2) 6 .
Zn4 Ca1 Li3 47.96(2) 2 2
Zn4 Ca1 Li3 97.52(4) 6 2
Zn1 Ca1 Li3 114.33(4) 20 2
Zn1 Ca1 Li3 92.00(3) . 2
Zn2 Ca1 Li3 94.14(2) 5_565 2
Zn2 Ca1 Li3 148.73(4) 6 2
Zn5 Ca1 Li3 46.42(3) . 2
Zn4 Ca1 Zn3 47.96(2) 2 2
Zn4 Ca1 Zn3 97.52(4) 6 2
Zn1 Ca1 Zn3 114.33(4) 20 2
Zn1 Ca1 Zn3 92.00(3) . 2
Zn2 Ca1 Zn3 94.14(2) 5_565 2
Zn2 Ca1 Zn3 148.73(4) 6 2
Zn5 Ca1 Zn3 46.42(3) . 2
Li3 Ca1 Zn3 0.00(4) 2 2
Zn4 Ca1 Li3 97.52(4) 2 6
Zn4 Ca1 Li3 47.96(2) 6 6
Zn1 Ca1 Li3 92.00(3) 20 6
Zn1 Ca1 Li3 114.33(4) . 6
Zn2 Ca1 Li3 148.73(4) 5_565 6
Zn2 Ca1 Li3 94.14(2) 6 6
Zn5 Ca1 Li3 46.42(3) . 6
Li3 Ca1 Li3 55.87(3) 2 6
Zn3 Ca1 Li3 55.87(3) 2 6
Zn4 Ca1 Zn3 97.52(4) 2 6
Zn4 Ca1 Zn3 47.96(2) 6 6
Zn1 Ca1 Zn3 92.00(3) 20 6
Zn1 Ca1 Zn3 114.33(4) . 6
Zn2 Ca1 Zn3 148.73(4) 5_565 6
Zn2 Ca1 Zn3 94.14(2) 6 6
Zn5 Ca1 Zn3 46.42(3) . 6
Li3 Ca1 Zn3 55.87(3) 2 6
Zn3 Ca1 Zn3 55.87(3) 2 6
Li3 Ca1 Zn3 0.00(3) 6 6
Li3 Ca2 Li3 111.35(4) 6 15_556
Li3 Ca2 Zn3 0.00(3) 6 6
Li3 Ca2 Zn3 111.35(4) 15_556 6
Li3 Ca2 Zn3 111.35(4) 6 15_556
Li3 Ca2 Zn3 0.00(3) 15_556 15_556
Zn3 Ca2 Zn3 111.35(4) 6 15_556
Li3 Ca2 Li3 58.53(3) 6 2
Li3 Ca2 Li3 147.36(7) 15_556 2
Zn3 Ca2 Li3 58.53(3) 6 2
Zn3 Ca2 Li3 147.36(7) 15_556 2
Li3 Ca2 Zn3 58.53(3) 6 2
Li3 Ca2 Zn3 147.36(7) 15_556 2
Zn3 Ca2 Zn3 58.53(3) 6 2
Zn3 Ca2 Zn3 147.36(7) 15_556 2
Li3 Ca2 Zn3 0.00(3) 2 2
Li3 Ca2 Li3 147.36(7) 6 17_556
Li3 Ca2 Li3 58.53(3) 15_556 17_556
Zn3 Ca2 Li3 147.36(7) 6 17_556
Zn3 Ca2 Li3 58.53(3) 15_556 17_556
Li3 Ca2 Li3 111.35(4) 2 17_556
Zn3 Ca2 Li3 111.35(4) 2 17_556
Li3 Ca2 Zn3 147.36(7) 6 17_556
Li3 Ca2 Zn3 58.53(3) 15_556 17_556
Zn3 Ca2 Zn3 147.36(7) 6 17_556
Zn3 Ca2 Zn3 58.53(3) 15_556 17_556
Li3 Ca2 Zn3 111.35(4) 2 17_556
Zn3 Ca2 Zn3 111.35(4) 2 17_556
Li3 Ca2 Zn3 0.00(3) 17_556 17_556
Li3 Ca2 Zn1 93.68(3) 6 20
Li3 Ca2 Zn1 93.68(3) 15_556 20
Zn3 Ca2 Zn1 93.68(3) 6 20
Zn3 Ca2 Zn1 93.68(3) 15_556 20
Li3 Ca2 Zn1 116.86(4) 2 20
Zn3 Ca2 Zn1 116.86(4) 2 20
Li3 Ca2 Zn1 116.86(4) 17_556 20
Zn3 Ca2 Zn1 116.86(4) 17_556 20
Li3 Ca2 Zn1 116.86(4) 6 .
Li3 Ca2 Zn1 116.86(4) 15_556 .
Zn3 Ca2 Zn1 116.86(4) 6 .
Zn3 Ca2 Zn1 116.86(4) 15_556 .
Li3 Ca2 Zn1 93.68(3) 2 .
Zn3 Ca2 Zn1 93.68(3) 2 .
Li3 Ca2 Zn1 93.68(3) 17_556 .
Zn3 Ca2 Zn1 93.68(3) 17_556 .
Zn1 Ca2 Zn1 46.71(4) 20 .
Li3 Ca2 Zn4 92.22(2) 6 15_556
Li3 Ca2 Zn4 48.56(2) 15_556 15_556
Zn3 Ca2 Zn4 92.22(2) 6 15_556
Zn3 Ca2 Zn4 48.56(2) 15_556 15_556
Li3 Ca2 Zn4 148.945(17) 2 15_556
Zn3 Ca2 Zn4 148.945(17) 2 15_556
Li3 Ca2 Zn4 98.98(2) 17_556 15_556
Zn3 Ca2 Zn4 98.98(2) 17_556 15_556
Zn1 Ca2 Zn4 49.46(2) 20 15_556
Zn1 Ca2 Zn4 90.76(4) . 15_556
Li3 Ca2 Zn4 48.56(2) 6 6
Li3 Ca2 Zn4 92.22(2) 15_556 6
Zn3 Ca2 Zn4 48.56(2) 6 6
Zn3 Ca2 Zn4 92.22(2) 15_556 6
Li3 Ca2 Zn4 98.98(2) 2 6
Zn3 Ca2 Zn4 98.98(2) 2 6
Li3 Ca2 Zn4 148.945(17) 17_556 6
Zn3 Ca2 Zn4 148.945(17) 17_556 6
Zn1 Ca2 Zn4 49.46(2) 20 6
Zn1 Ca2 Zn4 90.76(4) . 6
Zn4 Ca2 Zn4 50.19(3) 15_556 6
Zn2 Ca3 Zn2 112.33(6) . 13_655
Zn2 Ca3 Zn2 48.94(3) . 4_655
Zn2 Ca3 Zn2 92.11(5) 13_655 4_655
Zn2 Ca3 Zn2 92.11(5) . 16
Zn2 Ca3 Zn2 48.94(3) 13_655 16
Zn2 Ca3 Zn2 112.33(6) 4_655 16
Zn2 Ca3 Zn4 50.060(19) . .
Zn2 Ca3 Zn4 141.81(4) 13_655 .
Zn2 Ca3 Zn4 50.060(18) 4_655 .
Zn2 Ca3 Zn4 141.81(4) 16 .
Zn2 Ca3 Zn4 141.81(4) . 16
Zn2 Ca3 Zn4 50.059(18) 13_655 16
Zn2 Ca3 Zn4 141.81(4) 4_655 16
Zn2 Ca3 Zn4 50.059(18) 16 16
Zn4 Ca3 Zn4 165.14(7) . 16
Zn2 Ca3 Zn6 92.63(4) . 13_655
Zn2 Ca3 Zn6 49.45(2) 13_655 13_655
Zn2 Ca3 Zn6 49.45(2) 4_655 13_655
Zn2 Ca3 Zn6 92.63(4) 16 13_655
Zn4 Ca3 Zn6 94.023(16) . 13_655
Zn4 Ca3 Zn6 94.022(16) 16 13_655
Zn2 Ca3 Zn6 49.45(2) . .
Zn2 Ca3 Zn6 92.63(4) 13_655 .
Zn2 Ca3 Zn6 92.63(4) 4_655 .
Zn2 Ca3 Zn6 49.45(2) 16 .
Zn4 Ca3 Zn6 94.023(16) . .
Zn4 Ca3 Zn6 94.022(16) 16 .
Zn6 Ca3 Zn6 114.27(6) 13_655 .
Zn2 Ca3 Zn3 91.27(2) . .
Zn2 Ca3 Zn3 151.05(3) 13_655 .
Zn2 Ca3 Zn3 91.27(2) 4_655 .
Zn2 Ca3 Zn3 151.05(3) 16 .
Zn4 Ca3 Zn3 46.25(2) . .
Zn4 Ca3 Zn3 118.90(6) 16 .
Zn6 Ca3 Zn3 115.925(17) 13_655 .
Zn6 Ca3 Zn3 115.924(17) . .
Zn2 Ca3 Zn3 151.06(3) . 16
Zn2 Ca3 Zn3 91.27(2) 13_655 16
Zn2 Ca3 Zn3 151.05(3) 4_655 16
Zn2 Ca3 Zn3 91.27(2) 16 16
Zn4 Ca3 Zn3 118.90(6) . 16
Zn4 Ca3 Zn3 46.25(2) 16 16
Zn6 Ca3 Zn3 115.924(17) 13_655 16
Zn6 Ca3 Zn3 115.924(17) . 16
Zn3 Ca3 Zn3 72.65(5) . 16
Zn2 Ca3 Li3 151.06(3) . 16
Zn2 Ca3 Li3 91.27(2) 13_655 16
Zn2 Ca3 Li3 151.05(3) 4_655 16
Zn2 Ca3 Li3 91.27(2) 16 16
Zn4 Ca3 Li3 118.90(6) . 16
Zn4 Ca3 Li3 46.25(2) 16 16
Zn6 Ca3 Li3 115.924(17) 13_655 16
Zn6 Ca3 Li3 115.924(17) . 16
Zn3 Ca3 Li3 72.65(5) . 16
Zn3 Ca3 Li3 0.00(3) 16 16
Zn2 Ca4 Zn2 117.26(2) 5_565 4_665
Zn2 Ca4 Zn2 117.26(2) 5_565 6
Zn2 Ca4 Zn2 117.26(2) 4_665 6
Zn2 Ca4 Zn1 94.65(2) 5_565 3_565
Zn2 Ca4 Zn1 52.710(19) 4_665 3_565
Zn2 Ca4 Zn1 143.79(5) 6 3_565
Zn2 Ca4 Zn1 52.710(19) 5_565 21_565
Zn2 Ca4 Zn1 94.65(2) 4_665 21_565
Zn2 Ca4 Zn1 143.79(5) 6 21_565
Zn1 Ca4 Zn1 47.43(3) 3_565 21_565
Zn2 Ca4 Zn1 143.79(5) 5_565 19_665
Zn2 Ca4 Zn1 52.710(19) 4_665 19_665
Zn2 Ca4 Zn1 94.65(2) 6 19_665
Zn1 Ca4 Zn1 50.31(3) 3_565 19_665
Zn1 Ca4 Zn1 91.54(5) 21_565 19_665
Zn2 Ca4 Zn1 143.79(5) 5_565 2_665
Zn2 Ca4 Zn1 94.65(2) 4_665 2_665
Zn2 Ca4 Zn1 52.710(19) 6 2_665
Zn1 Ca4 Zn1 91.54(5) 3_565 2_665
Zn1 Ca4 Zn1 111.64(7) 21_565 2_665
Zn1 Ca4 Zn1 47.43(3) 19_665 2_665
Zn2 Ca4 Zn1 94.65(2) 5_565 20
Zn2 Ca4 Zn1 143.79(5) 4_665 20
Zn2 Ca4 Zn1 52.710(19) 6 20
Zn1 Ca4 Zn1 111.64(7) 3_565 20
Zn1 Ca4 Zn1 91.54(5) 21_565 20
Zn1 Ca4 Zn1 91.54(5) 19_665 20
Zn1 Ca4 Zn1 50.31(3) 2_665 20
Zn2 Ca4 Zn1 52.710(19) 5_565 .
Zn2 Ca4 Zn1 143.79(5) 4_665 .
Zn2 Ca4 Zn1 94.65(2) 6 .
Zn1 Ca4 Zn1 91.54(5) 3_565 .
Zn1 Ca4 Zn1 50.31(3) 21_565 .
Zn1 Ca4 Zn1 111.64(7) 19_665 .
Zn1 Ca4 Zn1 91.54(5) 2_665 .
Zn1 Ca4 Zn1 47.43(3) 20 .
Zn2 Ca4 Zn6 50.66(3) 5_565 14_565
Zn2 Ca4 Zn6 95.68(5) 4_665 14_565
Zn2 Ca4 Zn6 95.68(5) 6 14_565
Zn1 Ca4 Zn6 118.77(3) 3_565 14_565
Zn1 Ca4 Zn6 97.82(3) 21_565 14_565
Zn1 Ca4 Zn6 147.79(4) 19_665 14_565
Zn1 Ca4 Zn6 147.79(4) 2_665 14_565
Zn1 Ca4 Zn6 118.77(3) 20 14_565
Zn1 Ca4 Zn6 97.82(3) . 14_565
Zn2 Ca4 Zn6 95.68(5) 5_565 13_665
Zn2 Ca4 Zn6 50.66(3) 4_665 13_665
Zn2 Ca4 Zn6 95.68(5) 6 13_665
Zn1 Ca4 Zn6 97.82(3) 3_565 13_665
Zn1 Ca4 Zn6 118.77(3) 21_565 13_665
Zn1 Ca4 Zn6 97.82(3) 19_665 13_665
Zn1 Ca4 Zn6 118.77(3) 2_665 13_665
Zn1 Ca4 Zn6 147.79(4) 20 13_665
Zn1 Ca4 Zn6 147.79(4) . 13_665
Zn6 Ca4 Zn6 50.82(4) 14_565 13_665
Zn2 Ca4 Zn6 95.68(5) 5_565 15
Zn2 Ca4 Zn6 95.68(5) 4_665 15
Zn2 Ca4 Zn6 50.66(3) 6 15
Zn1 Ca4 Zn6 147.79(4) 3_565 15
Zn1 Ca4 Zn6 147.79(4) 21_565 15
Zn1 Ca4 Zn6 118.77(3) 19_665 15
Zn1 Ca4 Zn6 97.82(3) 2_665 15
Zn1 Ca4 Zn6 97.82(3) 20 15
Zn1 Ca4 Zn6 118.77(3) . 15
Zn6 Ca4 Zn6 50.82(4) 14_565 15
Zn6 Ca4 Zn6 50.82(4) 13_665 15
Ca52 Ca51 Ca6 180.0 . .
Ca52 Ca51 Zn3 89.14(15) . .
Ca6 Ca51 Zn3 90.86(15) . .
Ca52 Ca51 Li3 89.14(15) . 6
Ca6 Ca51 Li3 90.86(15) . 6
Zn3 Ca51 Li3 59.992(3) . 6
Ca52 Ca51 Zn3 89.14(15) . 6
Ca6 Ca51 Zn3 90.86(15) . 6
Zn3 Ca51 Zn3 59.992(3) . 6
Li3 Ca51 Zn3 0.00(7) 6 6
Ca52 Ca51 Li3 89.14(15) . 3
Ca6 Ca51 Li3 90.86(15) . 3
Zn3 Ca51 Li3 119.978(8) . 3
Li3 Ca51 Li3 178.3(3) 6 3
Zn3 Ca51 Li3 178.3(3) 6 3
Ca52 Ca51 Zn3 89.14(15) . 3
Ca6 Ca51 Zn3 90.86(15) . 3
Zn3 Ca51 Zn3 119.978(8) . 3
Li3 Ca51 Zn3 178.3(3) 6 3
Zn3 Ca51 Zn3 178.3(3) 6 3
Li3 Ca51 Zn3 0.00(7) 3 3
Ca52 Ca51 Zn3 89.14(15) . 2
Ca6 Ca51 Zn3 90.86(15) . 2
Zn3 Ca51 Zn3 119.978(8) . 2
Li3 Ca51 Zn3 59.992(3) 6 2
Zn3 Ca51 Zn3 59.992(3) 6 2
Li3 Ca51 Zn3 119.978(8) 3 2
Zn3 Ca51 Zn3 119.978(8) 3 2
Ca52 Ca51 Li3 89.14(15) . 2
Ca6 Ca51 Li3 90.86(15) . 2
Zn3 Ca51 Li3 119.978(8) . 2
Li3 Ca51 Li3 59.992(3) 6 2
Zn3 Ca51 Li3 59.992(3) 6 2
Li3 Ca51 Li3 119.978(8) 3 2
Zn3 Ca51 Li3 119.978(8) 3 2
Zn3 Ca51 Li3 0.00(3) 2 2
Ca52 Ca51 Li3 89.14(15) . 5
Ca6 Ca51 Li3 90.86(15) . 5
Zn3 Ca51 Li3 59.993(3) . 5
Li3 Ca51 Li3 119.978(8) 6 5
Zn3 Ca51 Li3 119.978(8) 6 5
Li3 Ca51 Li3 59.992(3) 3 5
Zn3 Ca51 Li3 59.992(3) 3 5
Zn3 Ca51 Li3 178.3(3) 2 5
Li3 Ca51 Li3 178.3(3) 2 5
Ca52 Ca51 Li3 89.14(15) . 4
Ca6 Ca51 Li3 90.86(15) . 4
Zn3 Ca51 Li3 178.3(3) . 4
Li3 Ca51 Li3 119.978(8) 6 4
Zn3 Ca51 Li3 119.978(8) 6 4
Li3 Ca51 Li3 59.992(3) 3 4
Zn3 Ca51 Li3 59.992(3) 3 4
Zn3 Ca51 Li3 59.993(3) 2 4
Li3 Ca51 Li3 59.993(3) 2 4
Li3 Ca51 Li3 119.978(8) 5 4
Ca51 Ca52 Ca52 180.0 . 13_556
Ca51 Ca52 Li3 66.27(15) . 3
Ca52 Ca52 Li3 113.73(15) 13_556 3
Ca51 Ca52 Zn3 66.27(15) . 3
Ca52 Ca52 Zn3 113.73(15) 13_556 3
Li3 Ca52 Zn3 0.00(6) 3 3
Ca51 Ca52 Li3 66.27(15) . 5
Ca52 Ca52 Li3 113.73(15) 13_556 5
Li3 Ca52 Li3 54.48(7) 3 5
Zn3 Ca52 Li3 54.48(7) 3 5
Ca51 Ca52 Li3 66.27(15) . 4
Ca52 Ca52 Li3 113.73(15) 13_556 4
Li3 Ca52 Li3 54.48(7) 3 4
Zn3 Ca52 Li3 54.48(7) 3 4
Li3 Ca52 Li3 104.90(17) 5 4
Ca51 Ca52 Zn3 66.27(15) . 5
Ca52 Ca52 Zn3 113.73(15) 13_556 5
Li3 Ca52 Zn3 54.48(7) 3 5
Zn3 Ca52 Zn3 54.48(7) 3 5
Li3 Ca52 Zn3 0.00(3) 5 5
Li3 Ca52 Zn3 104.90(17) 4 5
Ca51 Ca52 Zn3 66.27(15) . 4
Ca52 Ca52 Zn3 113.73(15) 13_556 4
Li3 Ca52 Zn3 54.48(7) 3 4
Zn3 Ca52 Zn3 54.48(7) 3 4
Li3 Ca52 Zn3 104.90(17) 5 4
Li3 Ca52 Zn3 0.00(3) 4 4
Zn3 Ca52 Zn3 104.90(17) 5 4
Ca51 Ca52 Li3 66.27(15) . 6
Ca52 Ca52 Li3 113.73(15) 13_556 6
Li3 Ca52 Li3 132.5(3) 3 6
Zn3 Ca52 Li3 132.5(3) 3 6
Li3 Ca52 Li3 104.90(17) 5 6
Li3 Ca52 Li3 104.90(17) 4 6
Zn3 Ca52 Li3 104.90(17) 5 6
Zn3 Ca52 Li3 104.90(17) 4 6
Ca51 Ca52 Zn3 66.27(15) . 6
Ca52 Ca52 Zn3 113.73(15) 13_556 6
Li3 Ca52 Zn3 132.5(3) 3 6
Zn3 Ca52 Zn3 132.5(3) 3 6
Li3 Ca52 Zn3 104.90(17) 5 6
Li3 Ca52 Zn3 104.90(17) 4 6
Zn3 Ca52 Zn3 104.90(17) 5 6
Zn3 Ca52 Zn3 104.90(17) 4 6
Li3 Ca52 Zn3 0.00(4) 6 6
Ca51 Ca52 Zn3 66.27(15) . 2
Ca52 Ca52 Zn3 113.73(15) 13_556 2
Li3 Ca52 Zn3 104.90(17) 3 2
Zn3 Ca52 Zn3 104.90(17) 3 2
Li3 Ca52 Zn3 132.5(3) 5 2
Li3 Ca52 Zn3 54.48(7) 4 2
Zn3 Ca52 Zn3 132.5(3) 5 2
Zn3 Ca52 Zn3 54.48(7) 4 2
Li3 Ca52 Zn3 54.48(7) 6 2
Zn3 Ca52 Zn3 54.48(7) 6 2
Ca51 Ca52 Li3 66.27(15) . 2
Ca52 Ca52 Li3 113.73(15) 13_556 2
Li3 Ca52 Li3 104.90(17) 3 2
Zn3 Ca52 Li3 104.90(17) 3 2
Li3 Ca52 Li3 132.5(3) 5 2
Li3 Ca52 Li3 54.48(7) 4 2
Zn3 Ca52 Li3 132.5(3) 5 2
Zn3 Ca52 Li3 54.48(7) 4 2
Li3 Ca52 Li3 54.48(7) 6 2
Zn3 Ca52 Li3 54.48(7) 6 2
Zn3 Ca52 Li3 0.00(3) 2 2
Ca51 Ca6 Ca51 180.0 . 13
Ca51 Ca6 Li5 90.0 . 14
Ca51 Ca6 Li5 90.0 13 14
Ca51 Ca6 Li5 90.0 . 2
Ca51 Ca6 Li5 90.0 13 2
Li5 Ca6 Li5 180.00(3) 14 2
Ca51 Ca6 Li5 90.0 . 13
Ca51 Ca6 Li5 90.0 13 13
Li5 Ca6 Li5 120.0 14 13
Li5 Ca6 Li5 60.0 2 13
Ca51 Ca6 Zn5 90.0 . 14
Ca51 Ca6 Zn5 90.0 13 14
Li5 Ca6 Zn5 0.0 14 14
Li5 Ca6 Zn5 180.00(3) 2 14
Li5 Ca6 Zn5 120.0 13 14
Ca51 Ca6 Zn5 90.0 . 2
Ca51 Ca6 Zn5 90.0 13 2
Li5 Ca6 Zn5 180.00(3) 14 2
Li5 Ca6 Zn5 0.00(6) 2 2
Li5 Ca6 Zn5 60.0 13 2
Zn5 Ca6 Zn5 180.00(3) 14 2
Ca51 Ca6 Zn5 90.0 . 13
Ca51 Ca6 Zn5 90.0 13 13
Li5 Ca6 Zn5 120.0 14 13
Li5 Ca6 Zn5 60.0 2 13
Li5 Ca6 Zn5 0.00(3) 13 13
Zn5 Ca6 Zn5 120.0 14 13
Zn5 Ca6 Zn5 60.0 2 13
Ca51 Ca6 Li5 90.0 . 15
Ca51 Ca6 Li5 90.0 13 15
Li5 Ca6 Li5 120.0 14 15
Li5 Ca6 Li5 60.0 2 15
Li5 Ca6 Li5 120.0 13 15
Zn5 Ca6 Li5 120.0 14 15
Zn5 Ca6 Li5 60.0 2 15
Zn5 Ca6 Li5 120.0 13 15
Ca51 Ca6 Li5 90.0 . 3
Ca51 Ca6 Li5 90.0 13 3
Li5 Ca6 Li5 60.0 14 3
Li5 Ca6 Li5 120.0 2 3
Li5 Ca6 Li5 60.0 13 3
Zn5 Ca6 Li5 60.0 14 3
Zn5 Ca6 Li5 120.0 2 3
Zn5 Ca6 Li5 60.0 13 3
Li5 Ca6 Li5 180.00(3) 15 3
Ca51 Ca6 Zn5 90.0 . 15
Ca51 Ca6 Zn5 90.0 13 15
Li5 Ca6 Zn5 120.0 14 15
Li5 Ca6 Zn5 60.0 2 15
Li5 Ca6 Zn5 120.0 13 15
Zn5 Ca6 Zn5 120.0 14 15
Zn5 Ca6 Zn5 60.0 2 15
Zn5 Ca6 Zn5 120.0 13 15
Li5 Ca6 Zn5 0.00(3) 15 15
Li5 Ca6 Zn5 180.00(3) 3 15
Ca51 Ca6 Zn5 90.0 . 3
Ca51 Ca6 Zn5 90.0 13 3
Li5 Ca6 Zn5 60.0 14 3
Li5 Ca6 Zn5 120.0 2 3
Li5 Ca6 Zn5 60.0 13 3
Zn5 Ca6 Zn5 60.0 14 3
Zn5 Ca6 Zn5 120.0 2 3
Zn5 Ca6 Zn5 60.0 13 3
Li5 Ca6 Zn5 180.00(3) 15 3
Li5 Ca6 Zn5 0.00(3) 3 3
Zn5 Ca6 Zn5 180.00(3) 15 3
Zn1 Li1 Zn1 180.00(6) 15_656 3
Zn1 Li1 Zn1 115.91(3) 15_656 19_655
Zn1 Li1 Zn1 64.09(3) 3 19_655
Zn1 Li1 Zn1 64.09(3) 15_656 7_556
Zn1 Li1 Zn1 115.91(3) 3 7_556
Zn1 Li1 Zn1 180.0 19_655 7_556
Zn1 Li1 Zn4 63.156(14) 15_656 13_656
Zn1 Li1 Zn4 116.844(14) 3 13_656
Zn1 Li1 Zn4 63.156(14) 19_655 13_656
Zn1 Li1 Zn4 116.844(14) 7_556 13_656
Zn1 Li1 Zn4 116.844(14) 15_656 16_556
Zn1 Li1 Zn4 63.156(14) 3 16_556
Zn1 Li1 Zn4 116.844(14) 19_655 16_556
Zn1 Li1 Zn4 63.156(14) 7_556 16_556
Zn4 Li1 Zn4 116.65(4) 13_656 16_556
Zn1 Li1 Zn4 63.156(14) 15_656 4_655
Zn1 Li1 Zn4 116.844(14) 3 4_655
Zn1 Li1 Zn4 63.156(14) 19_655 4_655
Zn1 Li1 Zn4 116.844(14) 7_556 4_655
Zn4 Li1 Zn4 63.35(4) 13_656 4_655
Zn4 Li1 Zn4 180.0 16_556 4_655
Zn1 Li1 Zn4 116.844(14) 15_656 .
Zn1 Li1 Zn4 63.156(14) 3 .
Zn1 Li1 Zn4 116.844(14) 19_655 .
Zn1 Li1 Zn4 63.156(14) 7_556 .
Zn4 Li1 Zn4 180.000(16) 13_656 .
Zn4 Li1 Zn4 63.35(4) 16_556 .
Zn4 Li1 Zn4 116.65(4) 4_655 .
Zn1 Li1 Zn2 115.196(15) 15_656 4_655
Zn1 Li1 Zn2 64.804(15) 3 4_655
Zn1 Li1 Zn2 64.804(15) 19_655 4_655
Zn1 Li1 Zn2 115.196(15) 7_556 4_655
Zn4 Li1 Zn2 117.006(17) 13_656 4_655
Zn4 Li1 Zn2 117.005(17) 16_556 4_655
Zn4 Li1 Zn2 62.995(16) 4_655 4_655
Zn4 Li1 Zn2 62.994(16) . 4_655
Zn1 Li1 Zn2 64.804(15) 15_656 16_556
Zn1 Li1 Zn2 115.196(15) 3 16_556
Zn1 Li1 Zn2 115.196(15) 19_655 16_556
Zn1 Li1 Zn2 64.804(15) 7_556 16_556
Zn4 Li1 Zn2 62.994(17) 13_656 16_556
Zn4 Li1 Zn2 62.995(16) 16_556 16_556
Zn4 Li1 Zn2 117.005(17) 4_655 16_556
Zn4 Li1 Zn2 117.006(17) . 16_556
Zn2 Li1 Zn2 180.000(16) 4_655 16_556
Zn1 Li1 Zn2 64.805(15) 15_656 .
Zn1 Li1 Zn2 115.195(15) 3 .
Zn1 Li1 Zn2 115.195(15) 19_655 .
Zn1 Li1 Zn2 64.805(15) 7_556 .
Zn4 Li1 Zn2 117.006(17) 13_656 .
Zn4 Li1 Zn2 117.006(17) 16_556 .
Zn4 Li1 Zn2 62.994(17) 4_655 .
Zn4 Li1 Zn2 62.994(17) . .
Zn2 Li1 Zn2 60.30(3) 4_655 .
Zn2 Li1 Zn2 119.70(3) 16_556 .
Zn1 Li1 Zn2 115.196(15) 15_656 13_656
Zn1 Li1 Zn2 64.804(15) 3 13_656
Zn1 Li1 Zn2 64.804(15) 19_655 13_656
Zn1 Li1 Zn2 115.196(15) 7_556 13_656
Zn4 Li1 Zn2 62.995(17) 13_656 13_656
Zn4 Li1 Zn2 62.994(17) 16_556 13_656
Zn4 Li1 Zn2 117.006(17) 4_655 13_656
Zn4 Li1 Zn2 117.005(17) . 13_656
Zn2 Li1 Zn2 119.70(3) 4_655 13_656
Zn2 Li1 Zn2 60.30(3) 16_556 13_656
Zn2 Li1 Zn2 179.999(18) . 13_656

loop_
_geom_bond_atom_site_label_1
_geom_bond_atom_site_label_2
_geom_bond_distance
_geom_bond_site_symmetry_2
Zn1 Li1 2.5848(9) 2
Zn1 Zn1 2.5957(15) 20
Zn1 Zn1 2.7430(15) 21_565
Zn1 Zn4 2.7449(9) 2
Zn1 Zn4 2.7449(9) 17_556
Zn1 Zn2 2.8383(9) 5_565
Zn1 Zn2 2.8383(9) 14_566
Zn1 Ca1 3.2238(13) 16_556
Zn1 Ca1 3.2238(13) .
Zn1 Ca4 3.2268(15) .
Zn1 Ca4 3.2268(15) 16_556
Zn1 Ca2 3.2736(19) .
Zn2 Li1 2.7084(9) .
Zn2 Zn2 2.7206(15) 4_655
Zn2 Zn6 2.7842(10) .
Zn2 Zn4 2.8029(9) 4_655
Zn2 Zn4 2.8030(9) .
Zn2 Zn1 2.8384(9) 7_556
Zn2 Zn1 2.8384(9) 15_656
Zn2 Ca4 3.1658(10) 4_665
Zn2 Ca1 3.2360(10) 5
Zn2 Ca1 3.2361(10) 6_655
Zn2 Ca3 3.2839(13) .
Zn2 Ca3 3.2839(13) 13_655
Zn3 Li5 2.6053(8) 3
Zn3 Zn5 2.6053(8) 3
Zn3 Li5 2.6053(8) 14
Zn3 Zn5 2.6053(8) 14
Zn3 Zn4 2.6747(12) .
Zn3 Li3 3.1423(11) 5
Zn3 Zn3 3.1423(11) 5
Zn3 Li3 3.1423(11) 6
Zn3 Zn3 3.1423(11) 6
Zn3 Ca51 3.1426(11) .
Zn3 Ca2 3.2140(10) 14_556
Zn3 Ca2 3.2140(10) 3
Zn4 Li1 2.6558(8) .
Zn4 Zn1 2.7450(9) 7_556
Zn4 Zn1 2.7450(9) 3
Zn4 Zn4 2.7892(16) 16_556
Zn4 Zn2 2.8030(9) 4_655
Zn4 Ca1 3.2197(9) 5
Zn4 Ca1 3.2198(9) 3
Zn4 Ca2 3.2882(10) 3
Zn4 Ca2 3.2882(10) 14_556
Zn5 Li3 2.6053(8) 6
Zn5 Zn3 2.6053(8) 6
Zn5 Li3 2.6053(8) 15
Zn5 Zn3 2.6053(8) 15
Zn5 Li3 2.6053(8) 17
Zn5 Zn3 2.6053(8) 17
Zn5 Zn3 2.6053(8) 2
Zn5 Li3 2.6053(8) 2
Zn5 Li5 3.0494(15) 14
Zn5 Zn5 3.0494(15) 14
Zn5 Li5 3.0495(15) 15
Zn5 Ca6 3.0495(15) .
Zn6 Zn2 2.7842(10) 16
Zn6 Zn6 2.860(2) 3_665
Zn6 Zn6 2.860(2) 2_655
Zn6 Ca4 3.332(2) 4_665
Zn6 Ca4 3.332(2) 13_665
Zn6 Ca3 3.3696(15) .
Zn6 Ca3 3.3696(15) 13_655
Zn6 Ca1 3.4252(13) 14
Zn6 Ca1 3.4252(13) 5
Zn6 Ca1 3.4253(13) 6_655
Zn6 Ca1 3.4253(13) 15_655
Ca1 Zn4 3.2198(9) 2
Ca1 Zn4 3.2198(9) 6
Ca1 Zn1 3.2238(13) 20
Ca1 Zn2 3.2361(10) 5_565
Ca1 Zn2 3.2361(10) 6
Ca1 Li3 3.3540(14) 2
Ca1 Zn3 3.3540(14) 2
Ca1 Li3 3.3540(14) 6
Ca1 Zn3 3.3540(14) 6
Ca2 Li3 3.2139(10) 6
Ca2 Li3 3.2139(10) 15_556
Ca2 Zn3 3.2139(10) 6
Ca2 Zn3 3.2139(10) 15_556
Ca2 Li3 3.2139(10) 2
Ca2 Zn3 3.2139(10) 2
Ca2 Li3 3.2139(10) 17_556
Ca2 Zn3 3.2139(10) 17_556
Ca2 Zn1 3.274(2) 20
Ca2 Zn4 3.2883(10) 15_556
Ca2 Zn4 3.2883(10) 6
Ca3 Zn2 3.2839(13) 13_655
Ca3 Zn2 3.2839(13) 4_655
Ca3 Zn2 3.2839(13) 16
Ca3 Zn4 3.3399(11) 16
Ca3 Zn6 3.3696(15) 13_655
Ca3 Zn3 3.4645(19) 16
Ca3 Li3 3.4645(19) 16
Ca4 Zn2 3.1657(10) 5_565
Ca4 Zn2 3.1657(10) 4_665
Ca4 Zn2 3.1657(10) 6
Ca4 Zn1 3.2267(15) 3_565
Ca4 Zn1 3.2267(15) 21_565
Ca4 Zn1 3.2267(15) 19_665
Ca4 Zn1 3.2267(15) 2_665
Ca4 Zn1 3.2267(15) 20
Ca4 Zn6 3.332(2) 14_565
Ca4 Zn6 3.332(2) 13_665
Ca4 Zn6 3.332(2) 15
Ca51 Ca52 1.429(12) .
Ca51 Ca6 2.005(8) .
Ca51 Li3 3.1427(11) 6
Ca51 Zn3 3.1427(11) 6
Ca51 Li3 3.1427(11) 3
Ca51 Zn3 3.1427(11) 3
Ca51 Zn3 3.1426(11) 2
Ca51 Li3 3.1426(11) 2
Ca51 Li3 3.1426(11) 5
Ca51 Li3 3.1426(11) 4
Ca52 Ca52 2.546(19) 13_556
Ca52 Li3 3.433(4) 3
Ca52 Zn3 3.433(4) 3
Ca52 Li3 3.433(4) 5
Ca52 Li3 3.433(4) 4
Ca52 Zn3 3.433(4) 5
Ca52 Zn3 3.433(4) 4
Ca52 Li3 3.433(4) 6
Ca52 Zn3 3.433(4) 6
Ca52 Zn3 3.433(4) 2
Ca52 Li3 3.433(4) 2
Ca6 Ca51 2.005(8) 13
Ca6 Li5 3.0494(15) 14
Ca6 Li5 3.0494(15) 2
Ca6 Li5 3.0494(15) 13
Ca6 Zn5 3.0494(15) 14
Ca6 Zn5 3.0494(15) 2
Ca6 Zn5 3.0494(15) 13
Ca6 Li5 3.0494(15) 15
Ca6 Li5 3.0494(15) 3
Ca6 Zn5 3.0494(15) 15
Ca6 Zn5 3.0494(15) 3
Li1 Zn1 2.5848(9) 15_656
Li1 Zn1 2.5848(9) 3
Li1 Zn1 2.5848(9) 19_655
Li1 Zn1 2.5848(9) 7_556
Li1 Zn4 2.6558(8) 13_656
Li1 Zn4 2.6558(8) 16_556
Li1 Zn4 2.6558(8) 4_655
Li1 Zn2 2.7084(9) 4_655
Li1 Zn2 2.7084(9) 16_556
Li1 Zn2 2.7084(9) 13_656
